data_4037453
loop_
_publ_author_name
'Sharma, Meenakshi'
'Banerjee, Subhadeep'
'Zeller, Matthias'
'Br\"uckner, Christian'

_publ_section_title
;
 Fusion and Desulfurization Reactions of Thiomorpholinochlorins.
;
_journal_issue 24
_journal_name_full 'The Journal of organic chemistry'
_journal_page_first 12350
_journal_page_last 12356
_journal_paper_doi 10.1021/acs.joc.6b02383
_journal_volume 81
_journal_year 2016
_chemical_formula_moiety 'C46 H30 N4 Ni S, C H2 Cl2'
_chemical_formula_sum 'C47 H32 Cl2 N4 Ni S'
_chemical_formula_weight 814.43
_space_group_crystal_system monoclinic
_space_group_IT_number 14
_space_group_name_Hall '-P 2yn'
_space_group_name_H-M_alt 'P 1 21/n 1'
_atom_sites_solution_hydrogens geom
_atom_sites_solution_primary direct
_atom_sites_solution_secondary difmap
_audit_creation_method SHELXL-2014/7
_cell_angle_alpha 90
_cell_angle_beta 108.452(2)
_cell_angle_gamma 90
_cell_formula_units_Z 4
_cell_length_a 13.8085(4)
_cell_length_b 19.1276(3)
_cell_length_c 14.6014(4)
_cell_measurement_reflns_used 63420
_cell_measurement_temperature 100(2)
_cell_measurement_theta_max 72.340
_cell_measurement_theta_min 5.332
_cell_volume 3658.30(16)
_computing_cell_refinement 'HKL3000 (Otwinowski & Minor, 1997)'
_computing_data_collection 'CrystalClear-SM Expert 2.1 b32 (Rigaku, 2014)'
_computing_data_reduction 'HKL3000 (Otwinowski & Minor, 1997)'
_computing_structure_refinement
;  
SHELXL-2014/7 (Sheldrick, 2014), 
SHELXLE Rev794 (H\"ubschle et al., 2011)
;
_computing_structure_solution 'SHELXS-97 (Sheldrick, 2008)'
_diffrn_ambient_temperature 100(2)
_diffrn_measured_fraction_theta_full 0.996
_diffrn_measured_fraction_theta_max 0.981
_diffrn_measurement_device_type 'Rigaku Rapid II curved image plate diffractometer'
_diffrn_measurement_method 'omega scans'
_diffrn_radiation_monochromator 'laterally graded multilayer (Goebel) mirror'
_diffrn_radiation_type CuK\a
_diffrn_radiation_wavelength 1.54178
_diffrn_reflns_av_R_equivalents 0.0481
_diffrn_reflns_av_unetI/netI 0.0285
_diffrn_reflns_Laue_measured_fraction_full 0.996
_diffrn_reflns_Laue_measured_fraction_max 0.981
_diffrn_reflns_limit_h_max 16
_diffrn_reflns_limit_h_min -16
_diffrn_reflns_limit_k_max 23
_diffrn_reflns_limit_k_min -23
_diffrn_reflns_limit_l_max 17
_diffrn_reflns_limit_l_min -17
_diffrn_reflns_number 63420
_diffrn_reflns_point_group_measured_fraction_full 0.996
_diffrn_reflns_point_group_measured_fraction_max 0.981
_diffrn_reflns_theta_full 67.679
_diffrn_reflns_theta_max 72.340
_diffrn_reflns_theta_min 5.332
_diffrn_source 'microfocus X-ray tube'
_exptl_absorpt_coefficient_mu 2.968
_exptl_absorpt_correction_T_max 0.632
_exptl_absorpt_correction_T_min 0.568
_exptl_absorpt_correction_type multi-scan
_exptl_absorpt_process_details 'SCALEPACK (Otwinowski & Minor, 1997)'
_exptl_crystal_colour black
_exptl_crystal_density_diffrn 1.479
_exptl_crystal_description block
_exptl_crystal_F_000 1680
_exptl_crystal_size_max 0.210
_exptl_crystal_size_mid 0.200
_exptl_crystal_size_min 0.170
_refine_diff_density_max 1.052
_refine_diff_density_min -0.893
_refine_diff_density_rms 0.060
_refine_ls_extinction_coef 0.00060(6)
_refine_ls_extinction_expression Fc^*^=kFc[1+0.001xFc^2^\l^3^/sin(2\q)]^-1/4^
_refine_ls_extinction_method 'SHELXL-2014/7 (Sheldrick 2014'
_refine_ls_goodness_of_fit_ref 1.048
_refine_ls_hydrogen_treatment constr
_refine_ls_matrix_type full
_refine_ls_number_parameters 499
_refine_ls_number_reflns 7097
_refine_ls_number_restraints 0
_refine_ls_restrained_S_all 1.048
_refine_ls_R_factor_all 0.0410
_refine_ls_R_factor_gt 0.0394
_refine_ls_shift/su_max 0.000
_refine_ls_shift/su_mean 0.000
_refine_ls_structure_factor_coef Fsqd
_refine_ls_weighting_details 'w=1/[\s^2^(Fo^2^)+(0.0344P)^2^+5.0410P] where P=(Fo^2^+2Fc^2^)/3'
_refine_ls_weighting_scheme calc
_refine_ls_wR_factor_gt 0.0974
_refine_ls_wR_factor_ref 0.0986
_reflns_Friedel_coverage 0.000
_reflns_number_gt 6763
_reflns_number_total 7097
_reflns_threshold_expression 'I > 2\s(I)'
_cod_data_source_file jo6b02383_si_003.cif
_cod_data_source_block MS-A-190
_cod_original_sg_symbol_H-M 'P 21/n'
_cod_database_code 4037453
_shelx_shelxl_version_number 2014/7
_shelx_space_group_comment
;
The symmetry employed for this shelxl refinement is uniquely defined
by the following loop, which should always be used as a source of
symmetry information in preference to the above space-group names.
They are only intended as comments.
;
_shelx_estimated_absorpt_t_min 0.574
_shelx_estimated_absorpt_t_max 0.632

loop_
_space_group_symop_operation_xyz
'x, y, z'
'-x+1/2, y+1/2, -z+1/2'
'-x, -y, -z'
'x-1/2, -y-1/2, z-1/2'

loop_
_atom_site_label
_atom_site_type_symbol
_atom_site_fract_x
_atom_site_fract_y
_atom_site_fract_z
_atom_site_U_iso_or_equiv
_atom_site_adp_type
_atom_site_occupancy
_atom_site_site_symmetry_order
_atom_site_calc_flag
_atom_site_refinement_flags_posn
_atom_site_refinement_flags_adp
C1 C 0.12151(15) 0.31724(10) 0.57515(13) 0.0167(4) Uani 1 1 d . .
C2 C 0.20228(14) 0.27351(10) 0.58251(13) 0.0154(4) Uani 1 1 d . .
C3 C 0.30081(15) 0.31357(10) 0.59868(14) 0.0174(4) Uani 1 1 d . .
C4 C 0.35569(15) 0.19832(10) 0.72206(14) 0.0177(4) Uani 1 1 d . .
C5 C 0.28748(14) 0.17117(10) 0.62501(13) 0.0158(4) Uani 1 1 d . .
C6 C 0.32535(14) 0.11022(10) 0.60043(14) 0.0161(4) Uani 1 1 d . .
C7 C 0.27321(14) 0.07478(10) 0.51446(14) 0.0162(4) Uani 1 1 d . .
C8 C 0.31396(15) 0.02482(10) 0.46374(14) 0.0190(4) Uani 1 1 d . .
H8 H 0.3830 0.0098 0.4806 0.023 Uiso 1 1 calc R U
C9 C 0.23548(15) 0.00295(10) 0.38692(14) 0.0186(4) Uani 1 1 d . .
H9 H 0.2394 -0.0293 0.3387 0.022 Uiso 1 1 calc R U
C10 C 0.14549(15) 0.03766(10) 0.39219(13) 0.0164(4) Uani 1 1 d . .
C11 C 0.04629(14) 0.01705(10) 0.34359(13) 0.0158(4) Uani 1 1 d . .
C12 C -0.03800(15) 0.04354(10) 0.36667(13) 0.0164(4) Uani 1 1 d . .
C13 C -0.13899(15) 0.01537(10) 0.33223(14) 0.0184(4) Uani 1 1 d . .
H13 H -0.1611 -0.0226 0.2887 0.022 Uiso 1 1 calc R U
C14 C -0.19713(15) 0.05309(10) 0.37337(14) 0.0184(4) Uani 1 1 d . .
H14 H -0.2672 0.0454 0.3660 0.022 Uiso 1 1 calc R U
C15 C -0.13355(14) 0.10667(10) 0.43009(13) 0.0163(4) Uani 1 1 d . .
C16 C -0.16818(15) 0.16141(10) 0.47558(14) 0.0173(4) Uani 1 1 d . .
C17 C -0.10656(15) 0.21702(10) 0.51969(14) 0.0170(4) Uani 1 1 d . .
C18 C -0.14100(16) 0.27955(10) 0.55353(14) 0.0192(4) Uani 1 1 d . .
H18 H -0.2070 0.2875 0.5587 0.023 Uiso 1 1 calc R U
C19 C -0.06190(15) 0.32524(10) 0.57686(14) 0.0196(4) Uani 1 1 d . .
H19 H -0.0625 0.3715 0.6003 0.024 Uiso 1 1 calc R U
C20 C 0.02251(15) 0.29090(10) 0.55965(13) 0.0172(4) Uani 1 1 d . .
C21 C 0.15944(15) 0.38971(10) 0.58548(13) 0.0185(4) Uani 1 1 d . .
C22 C 0.10976(17) 0.45376(10) 0.57857(15) 0.0231(4) Uani 1 1 d . .
H22 H 0.0393 0.4557 0.5728 0.028 Uiso 1 1 calc R U
C23 C 0.16484(17) 0.51503(11) 0.58026(15) 0.0257(5) Uani 1 1 d . .
H23 H 0.1315 0.5589 0.5760 0.031 Uiso 1 1 calc R U
C24 C 0.26778(17) 0.51306(11) 0.58809(15) 0.0252(4) Uani 1 1 d . .
H24 H 0.3037 0.5553 0.5873 0.030 Uiso 1 1 calc R U
C25 C 0.31845(17) 0.44900(11) 0.59711(14) 0.0226(4) Uani 1 1 d . .
H25 H 0.3890 0.4472 0.6035 0.027 Uiso 1 1 calc R U
C26 C 0.26414(15) 0.38816(10) 0.59664(14) 0.0187(4) Uani 1 1 d . .
C27 C 0.42346(15) 0.09464(10) 0.67370(14) 0.0176(4) Uani 1 1 d . .
C28 C 0.44538(15) 0.14857(10) 0.74315(14) 0.0182(4) Uani 1 1 d . .
C29 C 0.53416(16) 0.14801(11) 0.82079(15) 0.0236(4) Uani 1 1 d . .
H29 H 0.5487 0.1847 0.8670 0.028 Uiso 1 1 calc R U
C30 C 0.60232(17) 0.09233(12) 0.83010(16) 0.0273(5) Uani 1 1 d . .
H30 H 0.6642 0.0915 0.8825 0.033 Uiso 1 1 calc R U
C31 C 0.58004(16) 0.03830(12) 0.76327(15) 0.0253(4) Uani 1 1 d . .
H31 H 0.6266 0.0005 0.7712 0.030 Uiso 1 1 calc R U
C32 C 0.49093(15) 0.03848(11) 0.68490(15) 0.0212(4) Uani 1 1 d . .
H32 H 0.4762 0.0011 0.6398 0.025 Uiso 1 1 calc R U
C33 C 0.03088(14) -0.04116(10) 0.27217(14) 0.0163(4) Uani 1 1 d . .
C34 C 0.05555(15) -0.03246(11) 0.18712(14) 0.0202(4) Uani 1 1 d . .
H34 H 0.0814 0.0111 0.1740 0.024 Uiso 1 1 calc R U
C35 C 0.04253(17) -0.08701(11) 0.12158(15) 0.0245(4) Uani 1 1 d . .
H35 H 0.0584 -0.0802 0.0635 0.029 Uiso 1 1 calc R U
C36 C 0.00652(17) -0.15150(11) 0.14030(16) 0.0244(4) Uani 1 1 d . .
H36 H -0.0023 -0.1888 0.0954 0.029 Uiso 1 1 calc R U
C37 C -0.01651(16) -0.16091(10) 0.22552(16) 0.0222(4) Uani 1 1 d . .
H37 H -0.0404 -0.2050 0.2393 0.027 Uiso 1 1 calc R U
C38 C -0.00481(15) -0.10610(10) 0.29058(14) 0.0192(4) Uani 1 1 d . .
H38 H -0.0213 -0.1130 0.3483 0.023 Uiso 1 1 calc R U
C39 C -0.27748(15) 0.16199(10) 0.47150(15) 0.0197(4) Uani 1 1 d . .
C40 C -0.30312(17) 0.16276(10) 0.55668(17) 0.0241(4) Uani 1 1 d . .
H40 H -0.2507 0.1650 0.6172 0.029 Uiso 1 1 calc R U
C41 C -0.40465(19) 0.16033(11) 0.5536(2) 0.0315(5) Uani 1 1 d . .
H41 H -0.4213 0.1610 0.6119 0.038 Uiso 1 1 calc R U
C42 C -0.48171(18) 0.15695(11) 0.4656(2) 0.0342(6) Uani 1 1 d . .
H42 H -0.5510 0.1539 0.4637 0.041 Uiso 1 1 calc R U
C43 C -0.45754(17) 0.15795(11) 0.38039(19) 0.0292(5) Uani 1 1 d . .
H43 H -0.5104 0.1566 0.3200 0.035 Uiso 1 1 calc R U
C44 C -0.35611(16) 0.16093(10) 0.38328(17) 0.0234(4) Uani 1 1 d . .
H44 H -0.3400 0.1623 0.3247 0.028 Uiso 1 1 calc R U
C45 C 0.35116(16) 0.29857(11) 0.52129(15) 0.0225(4) Uani 1 1 d . .
H45A H 0.3049 0.3124 0.4579 0.034 Uiso 1 1 calc R U
H45B H 0.3660 0.2485 0.5209 0.034 Uiso 1 1 calc R U
H45C H 0.4149 0.3252 0.5355 0.034 Uiso 1 1 calc R U
C46 C 0.29833(16) 0.18913(11) 0.79624(14) 0.0217(4) Uani 1 1 d . .
H46A H 0.2372 0.2187 0.7780 0.033 Uiso 1 1 calc R U
H46B H 0.3430 0.2028 0.8604 0.033 Uiso 1 1 calc R U
H46C H 0.2783 0.1401 0.7975 0.033 Uiso 1 1 calc R U
C47 C 0.3428(2) -0.31697(15) 0.2657(2) 0.0407(6) Uani 1 1 d . .
H47A H 0.3975 -0.2818 0.2739 0.049 Uiso 1 1 calc R U
H47B H 0.3496 -0.3521 0.2183 0.049 Uiso 1 1 calc R U
N1 N 0.19879(12) 0.20270(8) 0.57450(11) 0.0158(3) Uani 1 1 d . .
N2 N 0.17116(12) 0.08497(8) 0.46864(11) 0.0151(3) Uani 1 1 d . .
N3 N -0.03485(12) 0.09947(8) 0.42742(11) 0.0155(3) Uani 1 1 d . .
N4 N -0.00444(12) 0.22406(8) 0.52540(11) 0.0154(3) Uani 1 1 d . .
S2 S 0.38845(4) 0.29166(2) 0.71952(3) 0.02070(12) Uani 1 1 d . .
Ni1 Ni 0.08185(2) 0.15266(2) 0.49811(2) 0.01420(10) Uani 1 1 d . .
Cl1 Cl 0.22359(5) -0.27560(5) 0.22050(5) 0.0541(2) Uani 1 1 d . .
Cl2 Cl 0.35821(5) -0.35841(3) 0.37707(5) 0.04404(17) Uani 1 1 d . .

loop_
_atom_site_aniso_label
_atom_site_aniso_U_11
_atom_site_aniso_U_22
_atom_site_aniso_U_33
_atom_site_aniso_U_23
_atom_site_aniso_U_13
_atom_site_aniso_U_12
C1 0.0208(9) 0.0149(9) 0.0139(9) 0.0001(7) 0.0049(7) 0.0012(7)
C2 0.0192(9) 0.0148(9) 0.0120(8) -0.0005(7) 0.0045(7) -0.0003(7)
C3 0.0191(9) 0.0161(9) 0.0170(9) -0.0009(7) 0.0056(7) -0.0027(8)
C4 0.0197(9) 0.0170(9) 0.0162(9) -0.0013(7) 0.0056(8) -0.0013(8)
C5 0.0171(9) 0.0155(9) 0.0155(9) 0.0012(7) 0.0060(7) -0.0015(7)
C6 0.0179(9) 0.0141(9) 0.0172(9) 0.0008(7) 0.0066(7) -0.0010(7)
C7 0.0169(9) 0.0135(9) 0.0184(9) 0.0013(7) 0.0060(7) 0.0001(7)
C8 0.0175(9) 0.0180(9) 0.0227(10) -0.0006(8) 0.0081(8) 0.0015(8)
C9 0.0204(10) 0.0172(9) 0.0204(10) -0.0023(7) 0.0094(8) 0.0005(8)
C10 0.0205(9) 0.0141(9) 0.0159(9) -0.0002(7) 0.0073(7) 0.0010(7)
C11 0.0191(9) 0.0144(9) 0.0141(9) 0.0015(7) 0.0058(7) 0.0000(7)
C12 0.0189(9) 0.0158(9) 0.0146(9) 0.0004(7) 0.0055(7) -0.0002(7)
C13 0.0194(9) 0.0169(9) 0.0185(9) -0.0003(7) 0.0054(7) -0.0014(7)
C14 0.0174(9) 0.0182(9) 0.0200(9) 0.0014(7) 0.0067(8) -0.0008(7)
C15 0.0159(9) 0.0176(9) 0.0163(9) 0.0029(7) 0.0064(7) 0.0003(7)
C16 0.0198(10) 0.0157(9) 0.0182(9) 0.0033(7) 0.0088(8) 0.0011(7)
C17 0.0200(9) 0.0166(9) 0.0164(9) 0.0021(7) 0.0084(8) 0.0019(7)
C18 0.0216(10) 0.0185(9) 0.0196(10) 0.0011(7) 0.0095(8) 0.0038(8)
C19 0.0242(10) 0.0149(9) 0.0210(10) -0.0007(7) 0.0089(8) 0.0038(8)
C20 0.0213(10) 0.0150(9) 0.0151(9) 0.0004(7) 0.0053(7) 0.0027(7)
C21 0.0241(10) 0.0162(9) 0.0137(9) -0.0007(7) 0.0038(7) -0.0012(8)
C22 0.0258(11) 0.0169(10) 0.0220(10) -0.0017(8) 0.0012(8) 0.0015(8)
C23 0.0323(11) 0.0155(10) 0.0226(10) -0.0005(8) -0.0009(9) 0.0020(8)
C24 0.0337(12) 0.0152(10) 0.0229(10) -0.0007(8) 0.0034(9) -0.0057(8)
C25 0.0264(11) 0.0205(10) 0.0198(10) -0.0009(8) 0.0055(8) -0.0043(8)
C26 0.0248(10) 0.0159(9) 0.0144(9) -0.0008(7) 0.0050(8) -0.0007(8)
C27 0.0175(9) 0.0175(9) 0.0182(9) 0.0016(7) 0.0062(8) -0.0002(7)
C28 0.0199(10) 0.0188(10) 0.0170(9) 0.0007(7) 0.0075(8) 0.0005(8)
C29 0.0241(11) 0.0260(11) 0.0184(10) -0.0018(8) 0.0035(8) 0.0022(8)
C30 0.0227(10) 0.0332(12) 0.0220(10) 0.0007(9) 0.0014(8) 0.0042(9)
C31 0.0223(10) 0.0265(11) 0.0256(11) 0.0040(9) 0.0055(9) 0.0077(9)
C32 0.0217(10) 0.0196(10) 0.0224(10) -0.0001(8) 0.0073(8) 0.0018(8)
C33 0.0148(9) 0.0165(9) 0.0170(9) -0.0016(7) 0.0043(7) 0.0015(7)
C34 0.0241(10) 0.0183(10) 0.0201(10) 0.0001(8) 0.0096(8) 0.0001(8)
C35 0.0341(12) 0.0223(10) 0.0208(10) -0.0028(8) 0.0140(9) 0.0012(9)
C36 0.0306(11) 0.0202(10) 0.0231(11) -0.0068(8) 0.0095(9) 0.0002(8)
C37 0.0242(10) 0.0149(9) 0.0277(11) -0.0014(8) 0.0083(9) -0.0016(8)
C38 0.0213(10) 0.0182(9) 0.0185(9) 0.0005(7) 0.0068(8) 0.0016(8)
C39 0.0213(10) 0.0120(9) 0.0295(11) 0.0015(8) 0.0133(8) 0.0015(7)
C40 0.0292(11) 0.0150(9) 0.0344(12) 0.0001(8) 0.0188(10) 0.0003(8)
C41 0.0379(13) 0.0163(10) 0.0536(15) -0.0023(10) 0.0334(12) -0.0010(9)
C42 0.0233(11) 0.0180(10) 0.0682(18) -0.0048(11) 0.0243(12) -0.0011(9)
C43 0.0205(11) 0.0175(10) 0.0480(14) -0.0006(9) 0.0083(10) 0.0011(8)
C44 0.0209(10) 0.0156(9) 0.0346(12) 0.0016(8) 0.0103(9) 0.0017(8)
C45 0.0285(11) 0.0196(10) 0.0232(10) 0.0001(8) 0.0136(9) -0.0012(8)
C46 0.0259(10) 0.0218(10) 0.0187(10) 0.0001(8) 0.0089(8) 0.0012(8)
C47 0.0388(14) 0.0478(16) 0.0409(14) -0.0063(12) 0.0202(12) 0.0043(12)
N1 0.0193(8) 0.0131(8) 0.0155(8) -0.0001(6) 0.0064(6) 0.0006(6)
N2 0.0164(8) 0.0137(7) 0.0157(8) -0.0005(6) 0.0058(6) -0.0016(6)
N3 0.0177(8) 0.0147(8) 0.0159(8) 0.0009(6) 0.0077(6) 0.0016(6)
N4 0.0167(8) 0.0140(8) 0.0165(8) 0.0005(6) 0.0066(6) 0.0006(6)
S2 0.0221(2) 0.0171(2) 0.0194(2) -0.00034(18) 0.00171(19) -0.00281(18)
Ni1 0.01510(17) 0.01277(17) 0.01526(18) -0.00111(12) 0.00557(13) 0.00049(12)
Cl1 0.0335(3) 0.0921(6) 0.0321(3) 0.0148(3) 0.0040(3) 0.0060(3)
Cl2 0.0516(4) 0.0407(3) 0.0407(3) 0.0000(3) 0.0158(3) 0.0209(3)

loop_
_atom_type_symbol
_atom_type_description
_atom_type_scat_dispersion_real
_atom_type_scat_dispersion_imag
_atom_type_scat_source
C C 0.0181 0.0091 'International Tables Vol C Tables 4.2.6.8 and 6.1.1.4'
H H 0.0000 0.0000 'International Tables Vol C Tables 4.2.6.8 and 6.1.1.4'
N N 0.0311 0.0180 'International Tables Vol C Tables 4.2.6.8 and 6.1.1.4'
S S 0.3331 0.5567 'International Tables Vol C Tables 4.2.6.8 and 6.1.1.4'
Ni Ni -3.0029 0.5091 'International Tables Vol C Tables 4.2.6.8 and 6.1.1.4'
Cl Cl 0.3639 0.7018 'International Tables Vol C Tables 4.2.6.8 and 6.1.1.4'

loop_
_geom_angle_atom_site_label_1
_geom_angle_atom_site_label_2
_geom_angle_atom_site_label_3
_geom_angle
C2 C1 C20 121.28(18)
C2 C1 C21 108.19(17)
C20 C1 C21 130.53(18)
N1 C2 C1 126.55(18)
N1 C2 C3 121.58(17)
C1 C2 C3 111.85(17)
C26 C3 C2 101.30(15)
C26 C3 C45 112.98(16)
C2 C3 C45 112.71(16)
C26 C3 S2 110.35(13)
C2 C3 S2 108.63(13)
C45 C3 S2 110.48(14)
C28 C4 C5 101.54(15)
C28 C4 C46 110.77(16)
C5 C4 C46 108.12(16)
C28 C4 S2 114.97(14)
C5 C4 S2 113.24(13)
C46 C4 S2 107.96(13)
N1 C5 C6 126.14(18)
N1 C5 C4 122.75(17)
C6 C5 C4 111.02(17)
C5 C6 C7 120.87(18)
C5 C6 C27 108.81(17)
C7 C6 C27 130.26(17)
N2 C7 C6 121.60(17)
N2 C7 C8 110.80(17)
C6 C7 C8 127.59(18)
C9 C8 C7 106.99(17)
C9 C8 H8 126.5
C7 C8 H8 126.5
C8 C9 C10 107.01(17)
C8 C9 H9 126.5
C10 C9 H9 126.5
C11 C10 N2 123.70(17)
C11 C10 C9 125.06(17)
N2 C10 C9 109.83(16)
C10 C11 C12 122.31(17)
C10 C11 C33 117.95(17)
C12 C11 C33 119.38(17)
N3 C12 C11 124.97(17)
N3 C12 C13 110.28(16)
C11 C12 C13 124.73(18)
C14 C13 C12 107.01(17)
C14 C13 H13 126.5
C12 C13 H13 126.5
C13 C14 C15 107.29(17)
C13 C14 H14 126.4
C15 C14 H14 126.4
N3 C15 C16 125.07(18)
N3 C15 C14 110.01(16)
C16 C15 C14 124.76(18)
C17 C16 C15 122.78(18)
C17 C16 C39 118.50(17)
C15 C16 C39 118.62(17)
C16 C17 N4 124.25(17)
C16 C17 C18 125.38(18)
N4 C17 C18 109.83(17)
C19 C18 C17 107.22(17)
C19 C18 H18 126.4
C17 C18 H18 126.4
C18 C19 C20 107.28(17)
C18 C19 H19 126.4
C20 C19 H19 126.4
N4 C20 C1 121.81(17)
N4 C20 C19 110.39(17)
C1 C20 C19 127.80(18)
C22 C21 C26 119.54(18)
C22 C21 C1 132.06(19)
C26 C21 C1 108.18(17)
C21 C22 C23 119.0(2)
C21 C22 H22 120.5
C23 C22 H22 120.5
C24 C23 C22 121.1(2)
C24 C23 H23 119.4
C22 C23 H23 119.4
C23 C24 C25 120.03(19)
C23 C24 H24 120.0
C25 C24 H24 120.0
C26 C25 C24 118.9(2)
C26 C25 H25 120.6
C24 C25 H25 120.6
C25 C26 C21 121.33(18)
C25 C26 C3 128.06(18)
C21 C26 C3 110.41(17)
C32 C27 C28 119.64(18)
C32 C27 C6 132.01(18)
C28 C27 C6 108.32(17)
C29 C28 C27 121.14(18)
C29 C28 C4 128.91(18)
C27 C28 C4 109.74(17)
C28 C29 C30 118.72(19)
C28 C29 H29 120.6
C30 C29 H29 120.6
C31 C30 C29 120.4(2)
C31 C30 H30 119.8
C29 C30 H30 119.8
C30 C31 C32 121.2(2)
C30 C31 H31 119.4
C32 C31 H31 119.4
C31 C32 C27 118.81(19)
C31 C32 H32 120.6
C27 C32 H32 120.6
C38 C33 C34 118.56(18)
C38 C33 C11 120.69(17)
C34 C33 C11 120.70(17)
C35 C34 C33 120.54(19)
C35 C34 H34 119.7
C33 C34 H34 119.7
C34 C35 C36 120.53(19)
C34 C35 H35 119.7
C36 C35 H35 119.7
C35 C36 C37 119.25(19)
C35 C36 H36 120.4
C37 C36 H36 120.4
C38 C37 C36 120.28(19)
C38 C37 H37 119.9
C36 C37 H37 119.9
C37 C38 C33 120.82(18)
C37 C38 H38 119.6
C33 C38 H38 119.6
C40 C39 C44 118.61(19)
C40 C39 C16 120.20(19)
C44 C39 C16 121.19(18)
C41 C40 C39 120.6(2)
C41 C40 H40 119.7
C39 C40 H40 119.7
C42 C41 C40 120.2(2)
C42 C41 H41 119.9
C40 C41 H41 119.9
C41 C42 C43 119.9(2)
C41 C42 H42 120.0
C43 C42 H42 120.0
C42 C43 C44 120.0(2)
C42 C43 H43 120.0
C44 C43 H43 120.0
C43 C44 C39 120.7(2)
C43 C44 H44 119.7
C39 C44 H44 119.7
C3 C45 H45A 109.5
C3 C45 H45B 109.5
H45A C45 H45B 109.5
C3 C45 H45C 109.5
H45A C45 H45C 109.5
H45B C45 H45C 109.5
C4 C46 H46A 109.5
C4 C46 H46B 109.5
H46A C46 H46B 109.5
C4 C46 H46C 109.5
H46A C46 H46C 109.5
H46B C46 H46C 109.5
Cl1 C47 Cl2 112.01(14)
Cl1 C47 H47A 109.2
Cl2 C47 H47A 109.2
Cl1 C47 H47B 109.2
Cl2 C47 H47B 109.2
H47A C47 H47B 107.9
C5 N1 C2 113.29(16)
C5 N1 Ni1 123.22(13)
C2 N1 Ni1 123.48(13)
C7 N2 C10 105.11(15)
C7 N2 Ni1 128.21(13)
C10 N2 Ni1 126.62(13)
C12 N3 C15 105.32(15)
C12 N3 Ni1 127.55(13)
C15 N3 Ni1 127.06(13)
C20 N4 C17 105.25(15)
C20 N4 Ni1 127.97(13)
C17 N4 Ni1 126.68(13)
C3 S2 C4 98.53(9)
N1 Ni1 N3 176.94(7)
N1 Ni1 N2 89.11(7)
N3 Ni1 N2 90.66(7)
N1 Ni1 N4 89.31(7)
N3 Ni1 N4 91.03(7)
N2 Ni1 N4 177.25(7)

loop_
_geom_bond_atom_site_label_1
_geom_bond_atom_site_label_2
_geom_bond_distance
C1 C2 1.371(3)
C1 C20 1.406(3)
C1 C21 1.473(3)
C2 N1 1.359(2)
C2 C3 1.513(3)
C3 C26 1.511(3)
C3 C45 1.530(3)
C3 S2 1.844(2)
C4 C28 1.514(3)
C4 C5 1.523(3)
C4 C46 1.541(3)
C4 S2 1.845(2)
C5 N1 1.355(2)
C5 C6 1.371(3)
C6 C7 1.408(3)
C6 C27 1.467(3)
C7 N2 1.369(2)
C7 C8 1.429(3)
C8 C9 1.356(3)
C8 H8 0.9500
C9 C10 1.432(3)
C9 H9 0.9500
C10 C11 1.386(3)
C10 N2 1.393(2)
C11 C12 1.405(3)
C11 C33 1.494(3)
C12 N3 1.382(2)
C12 C13 1.430(3)
C13 C14 1.353(3)
C13 H13 0.9500
C14 C15 1.431(3)
C14 H14 0.9500
C15 N3 1.382(2)
C15 C16 1.403(3)
C16 C17 1.387(3)
C16 C39 1.492(3)
C17 N4 1.392(2)
C17 C18 1.432(3)
C18 C19 1.355(3)
C18 H18 0.9500
C19 C20 1.428(3)
C19 H19 0.9500
C20 N4 1.380(2)
C21 C22 1.392(3)
C21 C26 1.403(3)
C22 C23 1.393(3)
C22 H22 0.9500
C23 C24 1.390(3)
C23 H23 0.9500
C24 C25 1.396(3)
C24 H24 0.9500
C25 C26 1.383(3)
C25 H25 0.9500
C27 C32 1.397(3)
C27 C28 1.411(3)
C28 C29 1.381(3)
C29 C30 1.399(3)
C29 H29 0.9500
C30 C31 1.387(3)
C30 H30 0.9500
C31 C32 1.390(3)
C31 H31 0.9500
C32 H32 0.9500
C33 C38 1.394(3)
C33 C34 1.398(3)
C34 C35 1.389(3)
C34 H34 0.9500
C35 C36 1.389(3)
C35 H35 0.9500
C36 C37 1.390(3)
C36 H36 0.9500
C37 C38 1.389(3)
C37 H37 0.9500
C38 H38 0.9500
C39 C40 1.397(3)
C39 C44 1.398(3)
C40 C41 1.389(3)
C40 H40 0.9500
C41 C42 1.386(4)
C41 H41 0.9500
C42 C43 1.387(4)
C42 H42 0.9500
C43 C44 1.389(3)
C43 H43 0.9500
C44 H44 0.9500
C45 H45A 0.9800
C45 H45B 0.9800
C45 H45C 0.9800
C46 H46A 0.9800
C46 H46B 0.9800
C46 H46C 0.9800
C47 Cl1 1.756(3)
C47 Cl2 1.761(3)
C47 H47A 0.9900
C47 H47B 0.9900
N1 Ni1 1.9046(16)
N2 Ni1 1.9283(16)
N3 Ni1 1.9090(16)
N4 Ni1 1.9350(16)

loop_
_geom_torsion_atom_site_label_1
_geom_torsion_atom_site_label_2
_geom_torsion_atom_site_label_3
_geom_torsion_atom_site_label_4
_geom_torsion
C20 C1 C2 N1 1.4(3)
C21 C1 C2 N1 -178.26(17)
C20 C1 C2 C3 179.78(17)
C21 C1 C2 C3 0.2(2)
N1 C2 C3 C26 176.90(16)
C1 C2 C3 C26 -1.6(2)
N1 C2 C3 C45 55.9(2)
C1 C2 C3 C45 -122.63(18)
N1 C2 C3 S2 -66.9(2)
C1 C2 C3 S2 114.59(16)
C28 C4 C5 N1 -176.38(17)
C46 C4 C5 N1 67.0(2)
S2 C4 C5 N1 -52.6(2)
C28 C4 C5 C6 6.9(2)
C46 C4 C5 C6 -109.68(18)
S2 C4 C5 C6 130.73(15)
N1 C5 C6 C7 1.9(3)
C4 C5 C6 C7 178.45(17)
N1 C5 C6 C27 179.42(17)
C4 C5 C6 C27 -4.0(2)
C5 C6 C7 N2 -21.4(3)
C27 C6 C7 N2 161.65(18)
C5 C6 C7 C8 159.37(19)
C27 C6 C7 C8 -17.6(3)
N2 C7 C8 C9 -1.3(2)
C6 C7 C8 C9 178.03(19)
C7 C8 C9 C10 -2.0(2)
C8 C9 C10 C11 -162.19(19)
C8 C9 C10 N2 4.6(2)
N2 C10 C11 C12 1.2(3)
C9 C10 C11 C12 166.22(18)
N2 C10 C11 C33 -171.80(17)
C9 C10 C11 C33 -6.8(3)
C10 C11 C12 N3 10.7(3)
C33 C11 C12 N3 -176.41(17)
C10 C11 C12 C13 -167.82(18)
C33 C11 C12 C13 5.1(3)
N3 C12 C13 C14 -1.2(2)
C11 C12 C13 C14 177.49(18)
C12 C13 C14 C15 2.5(2)
C13 C14 C15 N3 -3.0(2)
C13 C14 C15 C16 172.60(18)
N3 C15 C16 C17 3.2(3)
C14 C15 C16 C17 -171.70(18)
N3 C15 C16 C39 179.63(17)
C14 C15 C16 C39 4.7(3)
C15 C16 C17 N4 -1.3(3)
C39 C16 C17 N4 -177.69(17)
C15 C16 C17 C18 169.45(18)
C39 C16 C17 C18 -6.9(3)
C16 C17 C18 C19 -170.01(19)
N4 C17 C18 C19 1.9(2)
C17 C18 C19 C20 -1.2(2)
C2 C1 C20 N4 -17.9(3)
C21 C1 C20 N4 161.58(19)
C2 C1 C20 C19 160.84(19)
C21 C1 C20 C19 -19.6(3)
C18 C19 C20 N4 0.2(2)
C18 C19 C20 C1 -178.72(19)
C2 C1 C21 C22 175.9(2)
C20 C1 C21 C22 -3.6(4)
C2 C1 C21 C26 1.5(2)
C20 C1 C21 C26 -178.05(19)
C26 C21 C22 C23 1.8(3)
C1 C21 C22 C23 -172.1(2)
C21 C22 C23 C24 0.4(3)
C22 C23 C24 C25 -1.8(3)
C23 C24 C25 C26 0.9(3)
C24 C25 C26 C21 1.2(3)
C24 C25 C26 C3 175.55(19)
C22 C21 C26 C25 -2.6(3)
C1 C21 C26 C25 172.63(18)
C22 C21 C26 C3 -177.83(17)
C1 C21 C26 C3 -2.6(2)
C2 C3 C26 C25 -172.28(19)
C45 C3 C26 C25 -51.5(3)
S2 C3 C26 C25 72.8(2)
C2 C3 C26 C21 2.5(2)
C45 C3 C26 C21 123.37(18)
S2 C3 C26 C21 -112.39(16)
C5 C6 C27 C32 177.4(2)
C7 C6 C27 C32 -5.4(4)
C5 C6 C27 C28 -1.0(2)
C7 C6 C27 C28 176.30(19)
C32 C27 C28 C29 2.0(3)
C6 C27 C28 C29 -179.40(18)
C32 C27 C28 C4 -173.08(17)
C6 C27 C28 C4 5.5(2)
C5 C4 C28 C29 178.0(2)
C46 C4 C28 C29 -67.3(3)
S2 C4 C28 C29 55.4(3)
C5 C4 C28 C27 -7.4(2)
C46 C4 C28 C27 107.26(18)
S2 C4 C28 C27 -130.03(15)
C27 C28 C29 C30 -0.5(3)
C4 C28 C29 C30 173.5(2)
C28 C29 C30 C31 -1.0(3)
C29 C30 C31 C32 1.1(3)
C30 C31 C32 C27 0.4(3)
C28 C27 C32 C31 -1.9(3)
C6 C27 C32 C31 179.9(2)
C10 C11 C33 C38 110.7(2)
C12 C11 C33 C38 -62.5(3)
C10 C11 C33 C34 -66.9(2)
C12 C11 C33 C34 119.9(2)
C38 C33 C34 C35 1.4(3)
C11 C33 C34 C35 179.05(19)
C33 C34 C35 C36 -1.2(3)
C34 C35 C36 C37 0.0(3)
C35 C36 C37 C38 0.8(3)
C36 C37 C38 C33 -0.6(3)
C34 C33 C38 C37 -0.5(3)
C11 C33 C38 C37 -178.20(18)
C17 C16 C39 C40 -60.8(3)
C15 C16 C39 C40 122.6(2)
C17 C16 C39 C44 120.0(2)
C15 C16 C39 C44 -56.6(3)
C44 C39 C40 C41 2.0(3)
C16 C39 C40 C41 -177.27(18)
C39 C40 C41 C42 0.1(3)
C40 C41 C42 C43 -1.8(3)
C41 C42 C43 C44 1.3(3)
C42 C43 C44 C39 0.9(3)
C40 C39 C44 C43 -2.5(3)
C16 C39 C44 C43 176.75(18)
C6 C5 N1 C2 -148.23(19)
C4 C5 N1 C2 35.6(2)
C6 C5 N1 Ni1 30.7(3)
C4 C5 N1 Ni1 -145.49(14)
C1 C2 N1 C5 -152.01(19)
C3 C2 N1 C5 29.7(2)
C1 C2 N1 Ni1 29.0(3)
C3 C2 N1 Ni1 -149.23(14)
C6 C7 N2 C10 -175.34(17)
C8 C7 N2 C10 4.0(2)
C6 C7 N2 Ni1 7.3(3)
C8 C7 N2 Ni1 -173.31(13)
C11 C10 N2 C7 161.77(18)
C9 C10 N2 C7 -5.2(2)
C11 C10 N2 Ni1 -20.8(3)
C9 C10 N2 Ni1 172.15(13)
C11 C12 N3 C15 -179.33(18)
C13 C12 N3 C15 -0.6(2)
C11 C12 N3 Ni1 -2.2(3)
C13 C12 N3 Ni1 176.46(13)
C16 C15 N3 C12 -173.40(18)
C14 C15 N3 C12 2.2(2)
C16 C15 N3 Ni1 9.5(3)
C14 C15 N3 Ni1 -174.93(13)
C1 C20 N4 C17 179.92(17)
C19 C20 N4 C17 0.9(2)
C1 C20 N4 Ni1 3.3(3)
C19 C20 N4 Ni1 -175.67(13)
C16 C17 N4 C20 170.29(18)
C18 C17 N4 C20 -1.7(2)
C16 C17 N4 Ni1 -13.0(3)
C18 C17 N4 Ni1 174.98(13)
C26 C3 S2 C4 147.24(14)
C2 C3 S2 C4 37.02(14)
C45 C3 S2 C4 -87.10(14)
C28 C4 S2 C3 125.58(14)
C5 C4 S2 C3 9.46(15)
C46 C4 S2 C3 -110.21(14)
